data_4302290
loop_
_publ_author_name
'Chiang, Karen P.'
'Barrett, Pamela M.'
'Ding, Feizhi'
'Smith, Jeremy M.'
'Kingsley, Savariraj'
'Brennessel, William W.'
'Clark, Meghan M.'
'Lachicotte, Rene J.'
'Holland, Patrick L.'

_publ_section_title
;
 Ligand Dependence of Binding to Three-Coordinate Fe(II) Complexes
;
_journal_coden_ASTM INOCAJ
_journal_issue 12
_journal_name_full 'Inorganic Chemistry'
_journal_page_first 5106
_journal_page_last 5116
_journal_paper_doi 10.1021/ic802440h
_journal_volume 48
_journal_year 2009
_chemical_formula_moiety 'C46 H67 Fe N3 S'
_chemical_formula_sum 'C46 H67 Fe N3 S'
_chemical_formula_weight 749.94
_chemical_name_common holkc02
_space_group_IT_number 14
_symmetry_cell_setting monoclinic
_symmetry_space_group_name_Hall '-P 2yn'
_symmetry_space_group_name_H-M 'P 1 21/n 1'
_atom_sites_solution_hydrogens geom
_atom_sites_solution_primary direct
_atom_sites_solution_secondary difmap
_audit_creation_method SHELXL-97
_cell_angle_alpha 90.00
_cell_angle_beta 96.683(12)
_cell_angle_gamma 90.00
_cell_formula_units_Z 4
_cell_length_a 10.693(9)
_cell_length_b 19.719(16)
_cell_length_c 21.014(17)
_cell_measurement_reflns_used 3877
_cell_measurement_temperature 100.0(1)
_cell_measurement_theta_max 31.52
_cell_measurement_theta_min 2.28
_cell_volume 4401(6)
_computing_cell_refinement 'SAINT (Bruker, 2006)'
_computing_data_collection 'APEX2 (Bruker, 2006)'
_computing_data_reduction 'SAINT (Bruker, 2006)'
_computing_molecular_graphics 'SHELXTL (Bruker, 2000)'
_computing_publication_material 'SHELXTL (Bruker, 2000)'
_computing_structure_refinement 'SHELXL-97 (Sheldrick, 1997)'
_computing_structure_solution 'SIR97 (Altomare et al., 1999)'
_diffrn_ambient_temperature 100.0(1)
_diffrn_measured_fraction_theta_full 0.992
_diffrn_measured_fraction_theta_max 0.992
_diffrn_measurement_device_type 'Bruker SMART APEX II CCD Platform'
_diffrn_measurement_method 'area detector, \w scans per \f'
_diffrn_radiation_monochromator graphite
_diffrn_radiation_source 'fine-focus sealed tube'
_diffrn_radiation_type MoK\a
_diffrn_radiation_wavelength 0.71073
_diffrn_reflns_av_R_equivalents 0.0821
_diffrn_reflns_av_sigmaI/netI 0.0715
_diffrn_reflns_limit_h_max 16
_diffrn_reflns_limit_h_min -16
_diffrn_reflns_limit_k_max 29
_diffrn_reflns_limit_k_min -29
_diffrn_reflns_limit_l_max 31
_diffrn_reflns_limit_l_min -31
_diffrn_reflns_number 77737
_diffrn_reflns_theta_full 32.58
_diffrn_reflns_theta_max 32.58
_diffrn_reflns_theta_min 1.42
_exptl_absorpt_coefficient_mu 0.423
_exptl_absorpt_correction_T_max 0.9510
_exptl_absorpt_correction_T_min 0.8836
_exptl_absorpt_correction_type multi-scan
_exptl_absorpt_process_details 'SADABS (Sheldrick, 2007)'
_exptl_crystal_colour orange
_exptl_crystal_density_diffrn 1.132
_exptl_crystal_density_method 'not measured'
_exptl_crystal_description block
_exptl_crystal_F_000 1624
_exptl_crystal_size_max 0.30
_exptl_crystal_size_mid 0.14
_exptl_crystal_size_min 0.12
_refine_diff_density_max 0.632
_refine_diff_density_min -0.427
_refine_diff_density_rms 0.067
_refine_ls_extinction_method none
_refine_ls_goodness_of_fit_ref 1.018
_refine_ls_hydrogen_treatment constr
_refine_ls_matrix_type full
_refine_ls_number_parameters 477
_refine_ls_number_reflns 15886
_refine_ls_number_restraints 0
_refine_ls_restrained_S_all 1.018
_refine_ls_R_factor_all 0.0959
_refine_ls_R_factor_gt 0.0489
_refine_ls_shift/su_max 0.001
_refine_ls_shift/su_mean 0.000
_refine_ls_structure_factor_coef Fsqd
_refine_ls_weighting_details 'calc w=1/[\s^2^(Fo^2^)+(0.0604P)^2^+0.6132P] where P=(Fo^2^+2Fc^2^)/3'
_refine_ls_weighting_scheme calc
_refine_ls_wR_factor_gt 0.1113
_refine_ls_wR_factor_ref 0.1336
_reflns_number_gt 10187
_reflns_number_total 15886
_reflns_threshold_expression >2sigma(I)
_cod_data_source_file ic802440h_si_001_7.cif
_cod_data_source_block holkc02
_cod_database_code 4302290

loop_
_symmetry_equiv_pos_as_xyz
'x, y, z'
'-x+1/2, y+1/2, -z+1/2'
'-x, -y, -z'
'x-1/2, -y-1/2, z-1/2'

loop_
_atom_site_label
_atom_site_type_symbol
_atom_site_fract_x
_atom_site_fract_y
_atom_site_fract_z
_atom_site_U_iso_or_equiv
_atom_site_adp_type
_atom_site_occupancy
_atom_site_symmetry_multiplicity
_atom_site_calc_flag
_atom_site_refinement_flags
_atom_site_disorder_assembly
_atom_site_disorder_group
Fe1 Fe 0.37449(2) 0.273085(11) 0.142078(11) 0.01775(6) Uani 1 1 d . . .
S1 S 0.56518(4) 0.24436(2) 0.19499(2) 0.02627(10) Uani 1 1 d . . .
C14 C 0.57807(15) 0.15606(9) 0.18148(8) 0.0213(3) Uani 1 1 d . . .
C24 C 0.61304(16) 0.13076(9) 0.12426(9) 0.0247(3) Uani 1 1 d . . .
H24A H 0.6257 0.1612 0.0906 0.030 Uiso 1 1 calc R . .
C34 C 0.62969(18) 0.06169(9) 0.11578(9) 0.0307(4) Uani 1 1 d . . .
H34A H 0.6544 0.0454 0.0766 0.037 Uiso 1 1 calc R . .
C44 C 0.61069(18) 0.01648(10) 0.16374(10) 0.0338(4) Uani 1 1 d . . .
H44A H 0.6225 -0.0308 0.1579 0.041 Uiso 1 1 calc R . .
C54 C 0.57426(18) 0.04059(10) 0.22038(10) 0.0338(4) Uani 1 1 d . . .
H54A H 0.5604 0.0097 0.2535 0.041 Uiso 1 1 calc R . .
C64 C 0.55775(17) 0.10945(10) 0.22939(9) 0.0290(4) Uani 1 1 d . . .
H64A H 0.5323 0.1252 0.2686 0.035 Uiso 1 1 calc R . .
C15 C 0.21307(17) 0.23476(9) 0.17644(9) 0.0259(4) Uani 1 1 d . . .
N15 N 0.11174(15) 0.22389(8) 0.18689(8) 0.0298(3) Uani 1 1 d . . .
C25 C -0.02229(18) 0.21517(12) 0.19424(10) 0.0372(5) Uani 1 1 d . . .
C35 C -0.0935(2) 0.22533(17) 0.12821(13) 0.0608(8) Uani 1 1 d . . .
H35A H -0.0733 0.1883 0.1000 0.091 Uiso 1 1 calc R . .
H35B H -0.0690 0.2687 0.1106 0.091 Uiso 1 1 calc R . .
H35C H -0.1842 0.2255 0.1314 0.091 Uiso 1 1 calc R . .
C45 C -0.0386(2) 0.14485(11) 0.22155(12) 0.0448(5) Uani 1 1 d . . .
H45A H -0.0133 0.1107 0.1917 0.067 Uiso 1 1 calc R . .
H45B H -0.1271 0.1379 0.2278 0.067 Uiso 1 1 calc R . .
H45C H 0.0140 0.1406 0.2628 0.067 Uiso 1 1 calc R . .
C55 C -0.0592(2) 0.27003(12) 0.24015(13) 0.0465(6) Uani 1 1 d . . .
H55A H -0.0405 0.3148 0.2234 0.070 Uiso 1 1 calc R . .
H55B H -0.0112 0.2636 0.2824 0.070 Uiso 1 1 calc R . .
H55C H -0.1494 0.2667 0.2440 0.070 Uiso 1 1 calc R . .
N11 N 0.34177(12) 0.37230(7) 0.15083(6) 0.0171(3) Uani 1 1 d . . .
N21 N 0.31520(13) 0.26728(7) 0.04776(7) 0.0210(3) Uani 1 1 d . . .
C11 C 0.19574(16) 0.47485(8) 0.12013(8) 0.0224(3) Uani 1 1 d . . .
C21 C 0.25420(14) 0.40316(8) 0.11050(8) 0.0188(3) Uani 1 1 d . . .
C31 C 0.19892(16) 0.37018(9) 0.05466(8) 0.0230(3) Uani 1 1 d . . .
H31A H 0.1245 0.3918 0.0356 0.028 Uiso 1 1 calc R . .
C41 C 0.23071(16) 0.31180(9) 0.02109(8) 0.0236(3) Uani 1 1 d . . .
C51 C 0.15531(19) 0.30620(10) -0.04718(9) 0.0327(4) Uani 1 1 d . . .
C61 C 0.06132(17) 0.46236(10) 0.13649(10) 0.0313(4) Uani 1 1 d . . .
H61A H 0.0206 0.5059 0.1430 0.047 Uiso 1 1 calc R . .
H61B H 0.0646 0.4353 0.1757 0.047 Uiso 1 1 calc R . .
H61C H 0.0131 0.4379 0.1012 0.047 Uiso 1 1 calc R . .
C71 C 0.18723(19) 0.51724(9) 0.05760(9) 0.0302(4) Uani 1 1 d . . .
H71A H 0.1557 0.5627 0.0657 0.045 Uiso 1 1 calc R . .
H71B H 0.1296 0.4950 0.0243 0.045 Uiso 1 1 calc R . .
H71C H 0.2710 0.5208 0.0432 0.045 Uiso 1 1 calc R . .
C81 C 0.26278(18) 0.52013(9) 0.17298(9) 0.0277(4) Uani 1 1 d . . .
H81A H 0.2195 0.5639 0.1731 0.041 Uiso 1 1 calc R . .
H81B H 0.3502 0.5273 0.1649 0.041 Uiso 1 1 calc R . .
H81C H 0.2614 0.4980 0.2147 0.041 Uiso 1 1 calc R . .
C91 C 0.1894(2) 0.24782(12) -0.09068(10) 0.0435(5) Uani 1 1 d . . .
H91A H 0.2778 0.2518 -0.0981 0.065 Uiso 1 1 calc R . .
H91B H 0.1357 0.2501 -0.1317 0.065 Uiso 1 1 calc R . .
H91C H 0.1762 0.2043 -0.0699 0.065 Uiso 1 1 calc R . .
C101 C 0.0155(2) 0.29673(12) -0.03830(11) 0.0456(6) Uani 1 1 d . . .
H10A H 0.0044 0.2534 -0.0168 0.068 Uiso 1 1 calc R . .
H10B H -0.0351 0.2968 -0.0803 0.068 Uiso 1 1 calc R . .
H10C H -0.0118 0.3339 -0.0122 0.068 Uiso 1 1 calc R . .
C111 C 0.1726(3) 0.37246(12) -0.08441(10) 0.0460(6) Uani 1 1 d . . .
H11A H 0.2626 0.3809 -0.0857 0.069 Uiso 1 1 calc R . .
H11B H 0.1358 0.4104 -0.0629 0.069 Uiso 1 1 calc R . .
H11C H 0.1305 0.3682 -0.1282 0.069 Uiso 1 1 calc R . .
C12 C 0.41628(15) 0.40243(8) 0.20507(8) 0.0187(3) Uani 1 1 d . . .
C22 C 0.37705(16) 0.39842(8) 0.26674(8) 0.0219(3) Uani 1 1 d . . .
C32 C 0.45309(18) 0.42757(10) 0.31810(9) 0.0298(4) Uani 1 1 d . . .
H32A H 0.4271 0.4255 0.3598 0.036 Uiso 1 1 calc R . .
C42 C 0.56452(19) 0.45916(10) 0.30981(9) 0.0330(4) Uani 1 1 d . . .
H42A H 0.6128 0.4807 0.3449 0.040 Uiso 1 1 calc R . .
C52 C 0.60553(17) 0.45934(9) 0.25004(9) 0.0295(4) Uani 1 1 d . . .
H52A H 0.6837 0.4802 0.2447 0.035 Uiso 1 1 calc R . .
C62 C 0.53530(15) 0.42966(8) 0.19702(8) 0.0213(3) Uani 1 1 d . . .
C72 C 0.25860(16) 0.36219(9) 0.28022(8) 0.0240(3) Uani 1 1 d . . .
H72A H 0.2106 0.3491 0.2383 0.029 Uiso 1 1 calc R . .
C82 C 0.17315(19) 0.40646(10) 0.31670(9) 0.0320(4) Uani 1 1 d . . .
H82A H 0.1568 0.4495 0.2940 0.048 Uiso 1 1 calc R . .
H82B H 0.2147 0.4153 0.3600 0.048 Uiso 1 1 calc R . .
H82C H 0.0933 0.3829 0.3195 0.048 Uiso 1 1 calc R . .
C92 C 0.29379(18) 0.29702(10) 0.31830(9) 0.0292(4) Uani 1 1 d . . .
H92A H 0.3517 0.2700 0.2958 0.044 Uiso 1 1 calc R . .
H92B H 0.2175 0.2706 0.3224 0.044 Uiso 1 1 calc R . .
H92C H 0.3346 0.3089 0.3610 0.044 Uiso 1 1 calc R . .
C102 C 0.58874(16) 0.42620(9) 0.13343(9) 0.0246(3) Uani 1 1 d . . .
H10D H 0.5548 0.3841 0.1112 0.030 Uiso 1 1 calc R . .
C112 C 0.73149(18) 0.42048(12) 0.14149(11) 0.0412(5) Uani 1 1 d . . .
H11D H 0.7573 0.3823 0.1698 0.062 Uiso 1 1 calc R . .
H11E H 0.7683 0.4625 0.1603 0.062 Uiso 1 1 calc R . .
H11F H 0.7608 0.4130 0.0996 0.062 Uiso 1 1 calc R . .
C122 C 0.5489(2) 0.48524(15) 0.08972(12) 0.0618(8) Uani 1 1 d . . .
H12A H 0.4569 0.4863 0.0812 0.093 Uiso 1 1 calc R . .
H12B H 0.5851 0.4799 0.0492 0.093 Uiso 1 1 calc R . .
H12C H 0.5791 0.5277 0.1104 0.093 Uiso 1 1 calc R . .
C13 C 0.37192(17) 0.21364(9) 0.01483(8) 0.0239(3) Uani 1 1 d . . .
C23 C 0.47725(18) 0.22794(9) -0.01672(8) 0.0271(4) Uani 1 1 d . . .
C33 C 0.5360(2) 0.17456(10) -0.04517(9) 0.0327(4) Uani 1 1 d . . .
H33A H 0.6068 0.1838 -0.0672 0.039 Uiso 1 1 calc R . .
C43 C 0.4935(2) 0.10872(10) -0.04197(9) 0.0357(5) Uani 1 1 d . . .
H43A H 0.5346 0.0730 -0.0617 0.043 Uiso 1 1 calc R . .
C53 C 0.3913(2) 0.09530(10) -0.00995(9) 0.0336(4) Uani 1 1 d . . .
H53A H 0.3631 0.0498 -0.0074 0.040 Uiso 1 1 calc R . .
C63 C 0.32785(18) 0.14641(9) 0.01883(8) 0.0269(4) Uani 1 1 d . . .
C73 C 0.53148(19) 0.29888(9) -0.02082(9) 0.0301(4) Uani 1 1 d . . .
H73A H 0.4773 0.3309 0.0007 0.036 Uiso 1 1 calc R . .
C83 C 0.66422(19) 0.30211(11) 0.01428(10) 0.0361(4) Uani 1 1 d . . .
H83A H 0.6620 0.2906 0.0595 0.054 Uiso 1 1 calc R . .
H83B H 0.6978 0.3481 0.0110 0.054 Uiso 1 1 calc R . .
H83C H 0.7183 0.2698 -0.0051 0.054 Uiso 1 1 calc R . .
C93 C 0.5334(2) 0.32240(11) -0.09047(10) 0.0406(5) Uani 1 1 d . . .
H93A H 0.4485 0.3187 -0.1135 0.061 Uiso 1 1 calc R . .
H93B H 0.5913 0.2938 -0.1114 0.061 Uiso 1 1 calc R . .
H93C H 0.5615 0.3697 -0.0909 0.061 Uiso 1 1 calc R . .
C103 C 0.21576(18) 0.12750(10) 0.05272(10) 0.0313(4) Uani 1 1 d . . .
H10E H 0.1768 0.1704 0.0665 0.038 Uiso 1 1 calc R . .
C113 C 0.2576(2) 0.08567(10) 0.11282(10) 0.0361(4) Uani 1 1 d . . .
H11G H 0.3193 0.1116 0.1412 0.054 Uiso 1 1 calc R . .
H11H H 0.2960 0.0432 0.1005 0.054 Uiso 1 1 calc R . .
H11I H 0.1844 0.0755 0.1352 0.054 Uiso 1 1 calc R . .
C123 C 0.1141(2) 0.08807(12) 0.00958(13) 0.0518(6) Uani 1 1 d . . .
H12D H 0.0862 0.1151 -0.0286 0.078 Uiso 1 1 calc R . .
H12E H 0.0423 0.0790 0.0333 0.078 Uiso 1 1 calc R . .
H12F H 0.1493 0.0450 -0.0034 0.078 Uiso 1 1 calc R . .

loop_
_atom_site_aniso_label
_atom_site_aniso_U_11
_atom_site_aniso_U_22
_atom_site_aniso_U_33
_atom_site_aniso_U_23
_atom_site_aniso_U_13
_atom_site_aniso_U_12
Fe1 0.01813(11) 0.01671(11) 0.01784(11) 0.00068(9) -0.00032(8) 0.00095(9)
S1 0.0221(2) 0.0241(2) 0.0306(2) -0.00581(17) -0.00544(17) 0.00481(16)
C14 0.0171(7) 0.0230(8) 0.0227(8) 0.0006(6) -0.0022(6) 0.0017(6)
C24 0.0246(8) 0.0227(8) 0.0271(9) 0.0013(7) 0.0043(7) -0.0003(6)
C34 0.0318(10) 0.0265(9) 0.0330(10) -0.0067(7) 0.0004(8) 0.0031(7)
C44 0.0304(10) 0.0206(9) 0.0471(12) 0.0025(8) -0.0098(9) 0.0020(7)
C54 0.0310(10) 0.0307(10) 0.0375(11) 0.0151(8) -0.0053(8) -0.0021(8)
C64 0.0238(9) 0.0385(10) 0.0240(9) 0.0044(8) -0.0002(7) 0.0015(7)
C15 0.0302(9) 0.0218(8) 0.0247(8) 0.0028(7) -0.0004(7) -0.0023(7)
N15 0.0253(8) 0.0304(8) 0.0328(8) 0.0087(7) 0.0001(6) -0.0053(6)
C25 0.0240(9) 0.0480(12) 0.0390(11) 0.0140(9) 0.0017(8) -0.0100(8)
C35 0.0318(12) 0.100(2) 0.0477(14) 0.0225(14) -0.0070(10) -0.0181(13)
C45 0.0407(12) 0.0377(12) 0.0585(15) 0.0072(10) 0.0170(11) -0.0111(9)
C55 0.0304(11) 0.0453(13) 0.0652(16) 0.0109(11) 0.0115(10) 0.0018(9)
N11 0.0159(6) 0.0170(6) 0.0186(6) 0.0016(5) 0.0026(5) 0.0001(5)
N21 0.0237(7) 0.0202(7) 0.0184(6) -0.0012(5) -0.0010(5) 0.0005(5)
C11 0.0230(8) 0.0194(8) 0.0251(8) 0.0044(6) 0.0044(6) 0.0050(6)
C21 0.0162(7) 0.0203(7) 0.0205(8) 0.0039(6) 0.0046(6) 0.0004(6)
C31 0.0208(8) 0.0241(8) 0.0232(8) 0.0032(6) -0.0013(6) 0.0033(6)
C41 0.0245(8) 0.0244(8) 0.0208(8) 0.0018(6) -0.0019(6) -0.0010(6)
C51 0.0390(11) 0.0323(10) 0.0231(9) -0.0026(7) -0.0114(8) 0.0044(8)
C61 0.0245(9) 0.0307(10) 0.0401(11) 0.0055(8) 0.0100(8) 0.0065(7)
C71 0.0366(10) 0.0244(9) 0.0302(9) 0.0077(7) 0.0058(8) 0.0063(7)
C81 0.0327(9) 0.0192(8) 0.0316(9) -0.0001(7) 0.0059(7) 0.0064(7)
C91 0.0583(14) 0.0424(12) 0.0247(10) -0.0074(9) -0.0161(9) 0.0091(10)
C101 0.0360(11) 0.0491(13) 0.0462(13) -0.0094(11) -0.0182(10) 0.0009(10)
C111 0.0690(16) 0.0426(12) 0.0229(10) 0.0050(9) -0.0091(10) 0.0089(11)
C12 0.0201(7) 0.0150(7) 0.0206(7) -0.0004(6) 0.0002(6) 0.0018(6)
C22 0.0234(8) 0.0205(8) 0.0220(8) 0.0002(6) 0.0037(6) 0.0039(6)
C32 0.0373(10) 0.0315(10) 0.0201(8) -0.0036(7) 0.0012(7) 0.0016(8)
C42 0.0360(10) 0.0330(10) 0.0282(9) -0.0082(8) -0.0046(8) -0.0031(8)
C52 0.0252(9) 0.0281(9) 0.0342(10) -0.0046(8) -0.0015(7) -0.0051(7)
C62 0.0206(8) 0.0182(7) 0.0252(8) -0.0009(6) 0.0023(6) 0.0003(6)
C72 0.0271(8) 0.0255(8) 0.0203(8) 0.0039(6) 0.0065(6) 0.0034(7)
C82 0.0373(10) 0.0317(10) 0.0297(10) 0.0033(8) 0.0153(8) 0.0077(8)
C92 0.0344(10) 0.0283(9) 0.0259(9) 0.0060(7) 0.0078(7) 0.0044(7)
C102 0.0189(8) 0.0272(9) 0.0283(9) -0.0018(7) 0.0052(6) -0.0034(6)
C112 0.0214(9) 0.0560(14) 0.0470(13) -0.0104(10) 0.0076(9) 0.0017(9)
C122 0.0509(14) 0.0817(19) 0.0595(16) 0.0430(15) 0.0345(13) 0.0285(14)
C13 0.0316(9) 0.0221(8) 0.0167(7) -0.0017(6) -0.0025(6) 0.0031(7)
C23 0.0386(10) 0.0242(8) 0.0186(8) -0.0027(7) 0.0044(7) 0.0052(7)
C33 0.0475(12) 0.0301(10) 0.0219(9) -0.0025(7) 0.0093(8) 0.0066(8)
C43 0.0554(13) 0.0275(10) 0.0241(9) -0.0067(7) 0.0045(9) 0.0095(9)
C53 0.0506(12) 0.0225(9) 0.0261(9) -0.0055(7) -0.0019(8) 0.0000(8)
C63 0.0341(9) 0.0219(8) 0.0227(8) -0.0036(7) -0.0051(7) 0.0001(7)
C73 0.0398(11) 0.0252(9) 0.0278(9) 0.0000(7) 0.0146(8) 0.0033(8)
C83 0.0408(11) 0.0318(10) 0.0377(11) 0.0001(9) 0.0133(9) -0.0026(9)
C93 0.0596(14) 0.0337(11) 0.0316(11) 0.0066(8) 0.0187(10) 0.0097(10)
C103 0.0302(9) 0.0244(9) 0.0372(10) -0.0027(8) -0.0047(8) -0.0050(7)
C113 0.0348(10) 0.0268(10) 0.0466(12) 0.0059(9) 0.0044(9) -0.0038(8)
C123 0.0466(13) 0.0443(13) 0.0605(16) -0.0125(12) -0.0113(12) -0.0145(11)

loop_
_atom_type_symbol
_atom_type_description
_atom_type_scat_dispersion_real
_atom_type_scat_dispersion_imag
_atom_type_scat_source
C C 0.0033 0.0016 'International Tables Vol C Tables 4.2.6.8 and 6.1.1.4'
H H 0.0000 0.0000 'International Tables Vol C Tables 4.2.6.8 and 6.1.1.4'
N N 0.0061 0.0033 'International Tables Vol C Tables 4.2.6.8 and 6.1.1.4'
S S 0.1246 0.1234 'International Tables Vol C Tables 4.2.6.8 and 6.1.1.4'
Fe Fe 0.3463 0.8444 'International Tables Vol C Tables 4.2.6.8 and 6.1.1.4'

loop_
_geom_angle_atom_site_label_1
_geom_angle_atom_site_label_2
_geom_angle_atom_site_label_3
_geom_angle
_geom_angle_site_symmetry_1
_geom_angle_site_symmetry_3
_geom_angle_publ_flag
N11 Fe1 N21 96.19(5) . . ?
N11 Fe1 C15 99.31(7) . . ?
N21 Fe1 C15 98.14(8) . . ?
N11 Fe1 S1 110.78(4) . . ?
N21 Fe1 S1 128.91(5) . . ?
C15 Fe1 S1 118.04(7) . . ?
C14 S1 Fe1 104.36(6) . . ?
C24 C14 C64 117.77(17) . . ?
C24 C14 S1 121.61(13) . . ?
C64 C14 S1 120.58(14) . . ?
C34 C24 C14 120.92(17) . . ?
C34 C24 H24A 119.5 . . ?
C14 C24 H24A 119.5 . . ?
C44 C34 C24 120.59(19) . . ?
C44 C34 H34A 119.7 . . ?
C24 C34 H34A 119.7 . . ?
C34 C44 C54 119.24(18) . . ?
C34 C44 H44A 120.4 . . ?
C54 C44 H44A 120.4 . . ?
C44 C54 C64 120.61(18) . . ?
C44 C54 H54A 119.7 . . ?
C64 C54 H54A 119.7 . . ?
C54 C64 C14 120.85(18) . . ?
C54 C64 H64A 119.6 . . ?
C14 C64 H64A 119.6 . . ?
N15 C15 Fe1 165.46(16) . . ?
C15 N15 C25 173.58(18) . . ?
N15 C25 C35 106.28(18) . . ?
N15 C25 C45 107.64(17) . . ?
C35 C25 C45 113.5(2) . . ?
N15 C25 C55 108.02(17) . . ?
C35 C25 C55 110.1(2) . . ?
C45 C25 C55 110.96(19) . . ?
C25 C35 H35A 109.5 . . ?
C25 C35 H35B 109.5 . . ?
H35A C35 H35B 109.5 . . ?
C25 C35 H35C 109.5 . . ?
H35A C35 H35C 109.5 . . ?
H35B C35 H35C 109.5 . . ?
C25 C45 H45A 109.5 . . ?
C25 C45 H45B 109.5 . . ?
H45A C45 H45B 109.5 . . ?
C25 C45 H45C 109.5 . . ?
H45A C45 H45C 109.5 . . ?
H45B C45 H45C 109.5 . . ?
C25 C55 H55A 109.5 . . ?
C25 C55 H55B 109.5 . . ?
H55A C55 H55B 109.5 . . ?
C25 C55 H55C 109.5 . . ?
H55A C55 H55C 109.5 . . ?
H55B C55 H55C 109.5 . . ?
C21 N11 C12 126.65(14) . . ?
C21 N11 Fe1 120.34(11) . . ?
C12 N11 Fe1 112.94(10) . . ?
C41 N21 C13 125.79(15) . . ?
C41 N21 Fe1 119.74(12) . . ?
C13 N21 Fe1 114.46(11) . . ?
C81 C11 C61 107.55(15) . . ?
C81 C11 C71 106.01(15) . . ?
C61 C11 C71 108.17(14) . . ?
C81 C11 C21 117.24(14) . . ?
C61 C11 C21 106.36(14) . . ?
C71 C11 C21 111.19(14) . . ?
N11 C21 C31 120.89(15) . . ?
N11 C21 C11 126.15(15) . . ?
C31 C21 C11 112.86(14) . . ?
C21 C31 C41 133.61(16) . . ?
C21 C31 H31A 113.2 . . ?
C41 C31 H31A 113.2 . . ?
N21 C41 C31 121.11(16) . . ?
N21 C41 C51 126.11(16) . . ?
C31 C41 C51 112.76(15) . . ?
C101 C51 C91 106.33(18) . . ?
C101 C51 C111 109.84(18) . . ?
C91 C51 C111 106.32(19) . . ?
C101 C51 C41 107.54(17) . . ?
C91 C51 C41 117.68(16) . . ?
C111 C51 C41 108.97(16) . . ?
C11 C61 H61A 109.5 . . ?
C11 C61 H61B 109.5 . . ?
H61A C61 H61B 109.5 . . ?
C11 C61 H61C 109.5 . . ?
H61A C61 H61C 109.5 . . ?
H61B C61 H61C 109.5 . . ?
C11 C71 H71A 109.5 . . ?
C11 C71 H71B 109.5 . . ?
H71A C71 H71B 109.5 . . ?
C11 C71 H71C 109.5 . . ?
H71A C71 H71C 109.5 . . ?
H71B C71 H71C 109.5 . . ?
C11 C81 H81A 109.5 . . ?
C11 C81 H81B 109.5 . . ?
H81A C81 H81B 109.5 . . ?
C11 C81 H81C 109.5 . . ?
H81A C81 H81C 109.5 . . ?
H81B C81 H81C 109.5 . . ?
C51 C91 H91A 109.5 . . ?
C51 C91 H91B 109.5 . . ?
H91A C91 H91B 109.5 . . ?
C51 C91 H91C 109.5 . . ?
H91A C91 H91C 109.5 . . ?
H91B C91 H91C 109.5 . . ?
C51 C101 H10A 109.5 . . ?
C51 C101 H10B 109.5 . . ?
H10A C101 H10B 109.5 . . ?
C51 C101 H10C 109.5 . . ?
H10A C101 H10C 109.5 . . ?
H10B C101 H10C 109.5 . . ?
C51 C111 H11A 109.5 . . ?
C51 C111 H11B 109.5 . . ?
H11A C111 H11B 109.5 . . ?
C51 C111 H11C 109.5 . . ?
H11A C111 H11C 109.5 . . ?
H11B C111 H11C 109.5 . . ?
C62 C12 C22 120.07(15) . . ?
C62 C12 N11 119.09(15) . . ?
C22 C12 N11 120.50(15) . . ?
C32 C22 C12 118.56(17) . . ?
C32 C22 C72 118.39(16) . . ?
C12 C22 C72 123.02(15) . . ?
C42 C32 C22 121.62(18) . . ?
C42 C32 H32A 119.2 . . ?
C22 C32 H32A 119.2 . . ?
C32 C42 C52 119.32(17) . . ?
C32 C42 H42A 120.3 . . ?
C52 C42 H42A 120.3 . . ?
C42 C52 C62 121.82(18) . . ?
C42 C52 H52A 119.1 . . ?
C62 C52 H52A 119.1 . . ?
C52 C62 C12 118.21(16) . . ?
C52 C62 C102 119.95(16) . . ?
C12 C62 C102 121.82(15) . . ?
C22 C72 C82 112.73(16) . . ?
C22 C72 C92 109.48(15) . . ?
C82 C72 C92 109.87(15) . . ?
C22 C72 H72A 108.2 . . ?
C82 C72 H72A 108.2 . . ?
C92 C72 H72A 108.2 . . ?
C72 C82 H82A 109.5 . . ?
C72 C82 H82B 109.5 . . ?
H82A C82 H82B 109.5 . . ?
C72 C82 H82C 109.5 . . ?
H82A C82 H82C 109.5 . . ?
H82B C82 H82C 109.5 . . ?
C72 C92 H92A 109.5 . . ?
C72 C92 H92B 109.5 . . ?
H92A C92 H92B 109.5 . . ?
C72 C92 H92C 109.5 . . ?
H92A C92 H92C 109.5 . . ?
H92B C92 H92C 109.5 . . ?
C122 C102 C62 113.11(16) . . ?
C122 C102 C112 109.42(17) . . ?
C62 C102 C112 112.46(16) . . ?
C122 C102 H10D 107.2 . . ?
C62 C102 H10D 107.2 . . ?
C112 C102 H10D 107.2 . . ?
C102 C112 H11D 109.5 . . ?
C102 C112 H11E 109.5 . . ?
H11D C112 H11E 109.5 . . ?
C102 C112 H11F 109.5 . . ?
H11D C112 H11F 109.5 . . ?
H11E C112 H11F 109.5 . . ?
C102 C122 H12A 109.5 . . ?
C102 C122 H12B 109.5 . . ?
H12A C122 H12B 109.5 . . ?
C102 C122 H12C 109.5 . . ?
H12A C122 H12C 109.5 . . ?
H12B C122 H12C 109.5 . . ?
C23 C13 C63 120.62(16) . . ?
C23 C13 N21 119.20(16) . . ?
C63 C13 N21 119.98(17) . . ?
C33 C23 C13 118.55(18) . . ?
C33 C23 C73 118.42(18) . . ?
C13 C23 C73 123.02(16) . . ?
C43 C33 C23 121.4(2) . . ?
C43 C33 H33A 119.3 . . ?
C23 C33 H33A 119.3 . . ?
C53 C43 C33 119.36(18) . . ?
C53 C43 H43A 120.3 . . ?
C33 C43 H43A 120.3 . . ?
C43 C53 C63 121.94(19) . . ?
C43 C53 H53A 119.0 . . ?
C63 C53 H53A 119.0 . . ?
C53 C63 C13 118.08(18) . . ?
C53 C63 C103 118.68(17) . . ?
C13 C63 C103 123.25(16) . . ?
C23 C73 C83 110.55(16) . . ?
C23 C73 C93 112.25(16) . . ?
C83 C73 C93 109.49(17) . . ?
C23 C73 H73A 108.1 . . ?
C83 C73 H73A 108.1 . . ?
C93 C73 H73A 108.1 . . ?
C73 C83 H83A 109.5 . . ?
C73 C83 H83B 109.5 . . ?
H83A C83 H83B 109.5 . . ?
C73 C83 H83C 109.5 . . ?
H83A C83 H83C 109.5 . . ?
H83B C83 H83C 109.5 . . ?
C73 C93 H93A 109.5 . . ?
C73 C93 H93B 109.5 . . ?
H93A C93 H93B 109.5 . . ?
C73 C93 H93C 109.5 . . ?
H93A C93 H93C 109.5 . . ?
H93B C93 H93C 109.5 . . ?
C63 C103 C113 110.48(16) . . ?
C63 C103 C123 113.01(19) . . ?
C113 C103 C123 109.37(18) . . ?
C63 C103 H10E 107.9 . . ?
C113 C103 H10E 107.9 . . ?
C123 C103 H10E 107.9 . . ?
C103 C113 H11G 109.5 . . ?
C103 C113 H11H 109.5 . . ?
H11G C113 H11H 109.5 . . ?
C103 C113 H11I 109.5 . . ?
H11G C113 H11I 109.5 . . ?
H11H C113 H11I 109.5 . . ?
C103 C123 H12D 109.5 . . ?
C103 C123 H12E 109.5 . . ?
H12D C123 H12E 109.5 . . ?
C103 C123 H12F 109.5 . . ?
H12D C123 H12F 109.5 . . ?
H12E C123 H12F 109.5 . . ?

loop_
_geom_bond_atom_site_label_1
_geom_bond_atom_site_label_2
_geom_bond_distance
_geom_bond_site_symmetry_2
_geom_bond_publ_flag
Fe1 N11 2.000(2) . ?
Fe1 N21 2.013(2) . ?
Fe1 C15 2.089(2) . ?
Fe1 S1 2.2776(15) . ?
S1 C14 1.772(2) . ?
C14 C24 1.393(3) . ?
C14 C64 1.399(3) . ?
C24 C34 1.388(3) . ?
C24 H24A 0.9500 . ?
C34 C44 1.378(3) . ?
C34 H34A 0.9500 . ?
C44 C54 1.379(3) . ?
C44 H44A 0.9500 . ?
C54 C64 1.385(3) . ?
C54 H54A 0.9500 . ?
C64 H64A 0.9500 . ?
C15 N15 1.150(3) . ?
N15 C25 1.469(3) . ?
C25 C35 1.516(3) . ?
C25 C45 1.518(3) . ?
C25 C55 1.531(3) . ?
C35 H35A 0.9800 . ?
C35 H35B 0.9800 . ?
C35 H35C 0.9800 . ?
C45 H45A 0.9800 . ?
C45 H45B 0.9800 . ?
C45 H45C 0.9800 . ?
C55 H55A 0.9800 . ?
C55 H55B 0.9800 . ?
C55 H55C 0.9800 . ?
N11 C21 1.334(2) . ?
N11 C12 1.441(2) . ?
N21 C41 1.335(2) . ?
N21 C13 1.436(2) . ?
C11 C81 1.536(3) . ?
C11 C61 1.536(3) . ?
C11 C71 1.551(3) . ?
C11 C21 1.568(2) . ?
C21 C31 1.410(2) . ?
C31 C41 1.412(3) . ?
C31 H31A 0.9500 . ?
C41 C51 1.566(3) . ?
C51 C101 1.539(3) . ?
C51 C91 1.540(3) . ?
C51 C111 1.545(3) . ?
C61 H61A 0.9800 . ?
C61 H61B 0.9800 . ?
C61 H61C 0.9800 . ?
C71 H71A 0.9800 . ?
C71 H71B 0.9800 . ?
C71 H71C 0.9800 . ?
C81 H81A 0.9800 . ?
C81 H81B 0.9800 . ?
C81 H81C 0.9800 . ?
C91 H91A 0.9800 . ?
C91 H91B 0.9800 . ?
C91 H91C 0.9800 . ?
C101 H10A 0.9800 . ?
C101 H10B 0.9800 . ?
C101 H10C 0.9800 . ?
C111 H11A 0.9800 . ?
C111 H11B 0.9800 . ?
C111 H11C 0.9800 . ?
C12 C62 1.409(2) . ?
C12 C22 1.410(2) . ?
C22 C32 1.397(3) . ?
C22 C72 1.509(3) . ?
C32 C42 1.373(3) . ?
C32 H32A 0.9500 . ?
C42 C52 1.378(3) . ?
C42 H42A 0.9500 . ?
C52 C62 1.398(2) . ?
C52 H52A 0.9500 . ?
C62 C102 1.515(3) . ?
C72 C82 1.532(3) . ?
C72 C92 1.537(3) . ?
C72 H72A 1.0000 . ?
C82 H82A 0.9800 . ?
C82 H82B 0.9800 . ?
C82 H82C 0.9800 . ?
C92 H92A 0.9800 . ?
C92 H92B 0.9800 . ?
C92 H92C 0.9800 . ?
C102 C122 1.513(3) . ?
C102 C112 1.520(3) . ?
C102 H10D 1.0000 . ?
C112 H11D 0.9800 . ?
C112 H11E 0.9800 . ?
C112 H11F 0.9800 . ?
C122 H12A 0.9800 . ?
C122 H12B 0.9800 . ?
C122 H12C 0.9800 . ?
C13 C23 1.401(3) . ?
C13 C63 1.413(3) . ?
C23 C33 1.396(3) . ?
C23 C73 1.521(3) . ?
C33 C43 1.380(3) . ?
C33 H33A 0.9500 . ?
C43 C53 1.374(3) . ?
C43 H43A 0.9500 . ?
C53 C63 1.392(3) . ?
C53 H53A 0.9500 . ?
C63 C103 1.510(3) . ?
C73 C83 1.523(3) . ?
C73 C93 1.538(3) . ?
C73 H73A 1.0000 . ?
C83 H83A 0.9800 . ?
C83 H83B 0.9800 . ?
C83 H83C 0.9800 . ?
C93 H93A 0.9800 . ?
C93 H93B 0.9800 . ?
C93 H93C 0.9800 . ?
C103 C113 1.531(3) . ?
C103 C123 1.542(3) . ?
C103 H10E 1.0000 . ?
C113 H11G 0.9800 . ?
C113 H11H 0.9800 . ?
C113 H11I 0.9800 . ?
C123 H12D 0.9800 . ?
C123 H12E 0.9800 . ?
C123 H12F 0.9800 . ?

loop_
_geom_torsion_atom_site_label_1
_geom_torsion_atom_site_label_2
_geom_torsion_atom_site_label_3
_geom_torsion_atom_site_label_4
_geom_torsion
_geom_torsion_site_symmetry_1
_geom_torsion_site_symmetry_2
_geom_torsion_site_symmetry_3
_geom_torsion_site_symmetry_4
_geom_torsion_publ_flag
N11 Fe1 S1 C14 -179.53(7) . . . . ?
N21 Fe1 S1 C14 -62.50(8) . . . . ?
C15 Fe1 S1 C14 67.01(9) . . . . ?
Fe1 S1 C14 C24 79.72(15) . . . . ?
Fe1 S1 C14 C64 -102.71(14) . . . . ?
C64 C14 C24 C34 -1.3(2) . . . . ?
S1 C14 C24 C34 176.30(14) . . . . ?
C14 C24 C34 C44 0.6(3) . . . . ?
C24 C34 C44 C54 0.3(3) . . . . ?
C34 C44 C54 C64 -0.5(3) . . . . ?
C44 C54 C64 C14 -0.2(3) . . . . ?
C24 C14 C64 C54 1.1(3) . . . . ?
S1 C14 C64 C54 -176.52(14) . . . . ?
N11 Fe1 C15 N15 46.5(7) . . . . ?
N21 Fe1 C15 N15 -51.2(7) . . . . ?
S1 Fe1 C15 N15 166.1(6) . . . . ?
Fe1 C15 N15 C25 9(2) . . . . ?
C15 N15 C25 C35 29.0(19) . . . . ?
C15 N15 C25 C45 150.9(18) . . . . ?
C15 N15 C25 C55 -89.2(19) . . . . ?
N21 Fe1 N11 C21 25.98(13) . . . . ?
C15 Fe1 N11 C21 -73.34(14) . . . . ?
S1 Fe1 N11 C21 161.79(11) . . . . ?
N21 Fe1 N11 C12 -156.93(11) . . . . ?
C15 Fe1 N11 C12 103.75(12) . . . . ?
S1 Fe1 N11 C12 -21.12(11) . . . . ?
N11 Fe1 N21 C41 -26.10(14) . . . . ?
C15 Fe1 N21 C41 74.26(15) . . . . ?
S1 Fe1 N21 C41 -149.20(11) . . . . ?
N11 Fe1 N21 C13 153.28(12) . . . . ?
C15 Fe1 N21 C13 -106.36(13) . . . . ?
S1 Fe1 N21 C13 30.17(14) . . . . ?
C12 N11 C21 C31 172.06(15) . . . . ?
Fe1 N11 C21 C31 -11.3(2) . . . . ?
C12 N11 C21 C11 -11.9(2) . . . . ?
Fe1 N11 C21 C11 164.77(12) . . . . ?
C81 C11 C21 N11 13.5(2) . . . . ?
C61 C11 C21 N11 -106.83(18) . . . . ?
C71 C11 C21 N11 135.64(17) . . . . ?
C81 C11 C21 C31 -170.20(15) . . . . ?
C61 C11 C21 C31 69.50(18) . . . . ?
C71 C11 C21 C31 -48.04(19) . . . . ?
N11 C21 C31 C41 -14.8(3) . . . . ?
C11 C21 C31 C41 168.63(18) . . . . ?
C13 N21 C41 C31 -167.66(16) . . . . ?
Fe1 N21 C41 C31 11.6(2) . . . . ?
C13 N21 C41 C51 13.7(3) . . . . ?
Fe1 N21 C41 C51 -167.05(14) . . . . ?
C21 C31 C41 N21 14.5(3) . . . . ?
C21 C31 C41 C51 -166.64(19) . . . . ?
N21 C41 C51 C101 113.8(2) . . . . ?
C31 C41 C51 C101 -65.0(2) . . . . ?
N21 C41 C51 C91 -6.1(3) . . . . ?
C31 C41 C51 C91 175.09(19) . . . . ?
N21 C41 C51 C111 -127.2(2) . . . . ?
C31 C41 C51 C111 54.0(2) . . . . ?
C21 N11 C12 C62 -93.0(2) . . . . ?
Fe1 N11 C12 C62 90.15(15) . . . . ?
C21 N11 C12 C22 93.7(2) . . . . ?
Fe1 N11 C12 C22 -83.18(16) . . . . ?
C62 C12 C22 C32 5.9(2) . . . . ?
N11 C12 C22 C32 179.15(15) . . . . ?
C62 C12 C22 C72 -172.17(15) . . . . ?
N11 C12 C22 C72 1.1(2) . . . . ?
C12 C22 C32 C42 -0.6(3) . . . . ?
C72 C22 C32 C42 177.59(17) . . . . ?
C22 C32 C42 C52 -3.2(3) . . . . ?
C32 C42 C52 C62 1.6(3) . . . . ?
C42 C52 C62 C12 3.6(3) . . . . ?
C42 C52 C62 C102 -175.21(18) . . . . ?
C22 C12 C62 C52 -7.3(2) . . . . ?
N11 C12 C62 C52 179.30(15) . . . . ?
C22 C12 C62 C102 171.45(15) . . . . ?
N11 C12 C62 C102 -1.9(2) . . . . ?
C32 C22 C72 C82 54.0(2) . . . . ?
C12 C22 C72 C82 -127.96(17) . . . . ?
C32 C22 C72 C92 -68.7(2) . . . . ?
C12 C22 C72 C92 109.41(18) . . . . ?
C52 C62 C102 C122 -93.8(2) . . . . ?
C12 C62 C102 C122 87.4(2) . . . . ?
C52 C62 C102 C112 30.8(2) . . . . ?
C12 C62 C102 C112 -147.99(17) . . . . ?
C41 N21 C13 C23 84.0(2) . . . . ?
Fe1 N21 C13 C23 -95.36(16) . . . . ?
C41 N21 C13 C63 -101.1(2) . . . . ?
Fe1 N21 C13 C63 79.54(18) . . . . ?
C63 C13 C23 C33 1.3(3) . . . . ?
N21 C13 C23 C33 176.13(16) . . . . ?
C63 C13 C23 C73 -178.05(16) . . . . ?
N21 C13 C23 C73 -3.2(2) . . . . ?
C13 C23 C33 C43 -0.9(3) . . . . ?
C73 C23 C33 C43 178.47(18) . . . . ?
C23 C33 C43 C53 -0.2(3) . . . . ?
C33 C43 C53 C63 0.8(3) . . . . ?
C43 C53 C63 C13 -0.4(3) . . . . ?
C43 C53 C63 C103 179.58(17) . . . . ?
C23 C13 C63 C53 -0.6(2) . . . . ?
N21 C13 C63 C53 -175.45(15) . . . . ?
C23 C13 C63 C103 179.35(16) . . . . ?
N21 C13 C63 C103 4.5(3) . . . . ?
C33 C23 C73 C83 -63.4(2) . . . . ?
C13 C23 C73 C83 115.9(2) . . . . ?
C33 C23 C73 C93 59.2(2) . . . . ?
C13 C23 C73 C93 -121.49(19) . . . . ?
C53 C63 C103 C113 67.8(2) . . . . ?
C13 C63 C103 C113 -112.1(2) . . . . ?
C53 C63 C103 C123 -55.1(2) . . . . ?
C13 C63 C103 C123 125.0(2) . . . . ?
